data_7133737
loop_
_publ_author_name
'Kumagai, Shohei'
'Ishida, Takumi'
'Kakiuchi, Shin'
'Yamagishi, Masakazu'
'Sato, Hiroyasu'
'Ishii, Hiroyuki'
'Nishihara, Yasushi'
'Okamoto, Toshihiro'

_publ_section_title
;
 Thiophene-fused fulminenes (FuDTs): promising platforms for high-mobility
 organic semiconductors with a zigzag shape.
;
_journal_issue 79
_journal_name_full 'Chemical communications (Cambridge, England)'
_journal_page_first 11152
_journal_page_last 11155
_journal_paper_doi 10.1039/d4cc02767a
_journal_volume 60
_journal_year 2024
_chemical_formula_moiety 'C15 H8 S'
_chemical_formula_sum 'C15 H8 S'
_chemical_formula_weight 220.27
_space_group_crystal_system monoclinic
_space_group_IT_number 14
_space_group_name_Hall '-P 2ybc'
_space_group_name_H-M_alt 'P 1 21/c 1'
_atom_sites_solution_hydrogens geom
_atom_sites_solution_primary dual
_audit_creation_date 2020-05-14
_audit_creation_method
;
Olex2 1.2
(compiled 2018.05.29 svn.r3508 for OlexSys, GUI svn.r5506)
;
_audit_update_record
;
2024-04-26 deposited with the CCDC.	2024-09-02 downloaded from the CCDC.
;
_cell_angle_alpha 90
_cell_angle_beta 95.954(7)
_cell_angle_gamma 90
_cell_formula_units_Z 4
_cell_length_a 19.1356(11)
_cell_length_b 6.0329(3)
_cell_length_c 8.5434(6)
_cell_measurement_reflns_used 1921
_cell_measurement_temperature 293(2)
_cell_measurement_theta_max 72.2850
_cell_measurement_theta_min 2.3070
_cell_volume 980.96(10)
_computing_cell_refinement 'CrysAlisPro 1.171.41.61a (Rigaku OD, 2020)'
_computing_data_collection 'CrysAlisPro 1.171.41.61a (Rigaku OD, 2020)'
_computing_data_reduction 'CrysAlisPro 1.171.41.61a (Rigaku OD, 2020)'
_computing_molecular_graphics 'Olex2 (Dolomanov et al., 2009)'
_computing_publication_material 'Olex2 (Dolomanov et al., 2009)'
_computing_structure_refinement 'ShelXL (Sheldrick, 2015)'
_computing_structure_solution 'ShelXT (Sheldrick, 2015)'
_diffrn_ambient_temperature 293
_diffrn_detector 'Rigaku HyPix-6000 area detector'
_diffrn_detector_area_resol_mean 10.0
_diffrn_detector_type 'HPC area detector'
_diffrn_measured_fraction_theta_full 0.984
_diffrn_measured_fraction_theta_max 0.983
_diffrn_measurement_details
;
List of Runs (angles in degrees, time in seconds):

  # Type    Start    End  Width  t~exp~   \w     \q     \k     \f   Frames
#--------------------------------------------------------------------------
  1  \w    -28.00  55.00   0.50    5.00    --   43.18 -37.00  90.00  166
  2  \w     29.00  54.00   0.50   25.00    --  107.75 -30.00  90.00   50
  3  \w     34.00  61.00   0.50   25.00    --  107.75 -45.00 120.00   54
  4  \w     64.00 103.00   0.50   25.00    --  107.75 -94.00  30.00   78
  5  \w     45.00  71.00   0.50   25.00    --  107.75 -61.00 -30.00   52
  6  \w     57.00  87.00   0.50   25.00    --  107.75  15.00 -90.00   60
  7  \w     24.00  49.00   0.50    5.00    --   43.18  57.00-120.00   50
  8  \w     90.00 116.00   0.50    5.00    --   43.18  57.00-120.00   52
  9  \w    -25.00  69.00   0.50    5.00    --   43.18 -77.00-150.00  188
 10  \w    -66.00 -36.00   0.50   25.00    -- -100.00  77.00  90.00   60
 11  \w    -64.00 -30.00   0.50   25.00    -- -100.00  61.00  30.00   68
 12  \w    -61.00 -27.00   0.50   25.00    -- -100.00  61.00  60.00   68
 13  \w    -82.00 -34.00   0.50   25.00    -- -100.00  77.00 -30.00   96
 14  \w    -50.00 -25.00   0.50   25.00    -- -100.00  45.00 -90.00   50
 15  \w    -49.00 -21.00   0.50   25.00    -- -100.00  30.00-150.00   56
 16  \w    -51.00 -26.00   0.50   25.00    -- -100.00  30.00-120.00   50
 17  \w    -55.00 -30.00   0.50   25.00    -- -100.00  45.00-120.00   50
 18  \w    -50.00 -25.00   0.50   25.00    -- -100.00  30.00 -90.00   50
 19  \w    -51.00 -26.00   0.50   25.00    -- -100.00 125.00 -60.00   50
 20  \w   -101.00 -70.00   0.50   25.00    -- -100.00 125.00 -60.00   62
 21  \w   -128.00 -27.00   0.50   25.00    -- -100.00  15.00-150.00  202
;
_diffrn_measurement_device 'four-circle diffractometer'
_diffrn_measurement_device_type 'Rigaku XtaLAB Synergy-Custom'
_diffrn_measurement_method '\w scans'
_diffrn_orient_matrix_type 'CrysAlisPro convention (1999,Acta A55,543-557)'
_diffrn_orient_matrix_UB_11 -0.0795288000
_diffrn_orient_matrix_UB_12 -0.0394386000
_diffrn_orient_matrix_UB_13 0.0009430000
_diffrn_orient_matrix_UB_21 -0.0082414000
_diffrn_orient_matrix_UB_22 -0.0119923000
_diffrn_orient_matrix_UB_23 -0.1810268000
_diffrn_orient_matrix_UB_31 0.0127694000
_diffrn_orient_matrix_UB_32 -0.2520530000
_diffrn_orient_matrix_UB_33 0.0086003000
_diffrn_radiation_monochromator 'multi-layer mirror optics'
_diffrn_radiation_probe x-ray
_diffrn_radiation_type CuK\a
_diffrn_radiation_wavelength 1.54184
_diffrn_reflns_av_R_equivalents 0.0514
_diffrn_reflns_av_unetI/netI 0.0639
_diffrn_reflns_Laue_measured_fraction_full 0.984
_diffrn_reflns_Laue_measured_fraction_max 0.983
_diffrn_reflns_limit_h_max 23
_diffrn_reflns_limit_h_min -22
_diffrn_reflns_limit_k_max 4
_diffrn_reflns_limit_k_min -7
_diffrn_reflns_limit_l_max 9
_diffrn_reflns_limit_l_min -10
_diffrn_reflns_number 4161
_diffrn_reflns_point_group_measured_fraction_full 0.984
_diffrn_reflns_point_group_measured_fraction_max 0.983
_diffrn_reflns_theta_full 67.684
_diffrn_reflns_theta_max 68.192
_diffrn_reflns_theta_min 2.321
_diffrn_source 'rotating anode X-ray generator'
_diffrn_source_type FR
_exptl_absorpt_coefficient_mu 2.579
_exptl_absorpt_correction_T_max 1.000
_exptl_absorpt_correction_T_min 0.398
_exptl_absorpt_correction_type gaussian
_exptl_absorpt_process_details
;
CrysAlisPro 1.171.41.61a (Rigaku Oxford Diffraction, 2020)
Numerical absorption correction based on gaussian integration over
			a multifaceted crystal model
Empirical absorption correction using spherical harmonics,
 implemented in SCALE3 ABSPACK scaling algorithm.
;
_exptl_crystal_colour colourless
_exptl_crystal_colour_primary colourless
_exptl_crystal_density_diffrn 1.491
_exptl_crystal_description plate
_exptl_crystal_F_000 456
_exptl_crystal_recrystallization_method Sublimation
_exptl_crystal_size_max 0.436
_exptl_crystal_size_mid 0.205
_exptl_crystal_size_min 0.007
_refine_diff_density_max 1.075
_refine_diff_density_min -0.435
_refine_diff_density_rms 0.153
_refine_ls_extinction_method none
_refine_ls_goodness_of_fit_ref 1.661
_refine_ls_hydrogen_treatment constr
_refine_ls_matrix_type full
_refine_ls_number_parameters 146
_refine_ls_number_reflns 1767
_refine_ls_number_restraints 0
_refine_ls_restrained_S_all 1.661
_refine_ls_R_factor_all 0.1472
_refine_ls_R_factor_gt 0.1277
_refine_ls_shift/su_max 0.000
_refine_ls_shift/su_mean 0.000
_refine_ls_structure_factor_coef Fsqd
_refine_ls_weighting_details 'w=1/[\s^2^(Fo^2^)+(0.2000P)^2^] where P=(Fo^2^+2Fc^2^)/3'
_refine_ls_weighting_scheme calc
_refine_ls_wR_factor_gt 0.3720
_refine_ls_wR_factor_ref 0.3999
_reflns_Friedel_coverage 0.000
_reflns_number_gt 1340
_reflns_number_total 1767
_reflns_threshold_expression 'I > 2\s(I)'
_cod_data_source_file d4cc02767a2.cif
_cod_data_source_block fudt_all
_cod_depositor_comments 'Adding full bibliography for 7133737--7133738.cif.'
_cod_database_code 7133737
_shelx_shelxl_version_number 2018/3
_chemical_oxdiff_formula 'C30 H16 S2'
_shelx_space_group_comment
;
The symmetry employed for this shelxl refinement is uniquely defined
by the following loop, which should always be used as a source of
symmetry information in preference to the above space-group names.
They are only intended as comments.
;
_diffrn_oxdiff_digest_frames
;
018547136e448debd29028c11cef87c6d101612f7c0
;
_reflns_odcompleteness_completeness 97.94
_reflns_odcompleteness_iscentric 1
_reflns_odcompleteness_theta 68.13
_olex2_refinement_description
;
1. Twinned data refinement
 Scales: 0.965(3)
 0.035(3)
2. Fixed Uiso
 At 1.2 times of:
  All C(H) groups
3.a Aromatic/amide H refined with riding coordinates:
 C5(H5), C13(H13), C10(H10), C2(H2), C14(H14), C6(H6), C9(H9), C1(H1)
;
_olex2_submission_special_instructions 'No special instructions were received'
_oxdiff_exptl_absorpt_empirical_details
;
Empirical correction (ABSPACK) includes:
- Absorption correction using spherical harmonics
- Frame scaling
;
_oxdiff_exptl_absorpt_empirical_full_max 4.090
_oxdiff_exptl_absorpt_empirical_full_min 0.269

loop_
_space_group_symop_operation_xyz
'x, y, z'
'-x, y+1/2, -z+1/2'
'-x, -y, -z'
'x, -y-1/2, z-1/2'

loop_
_atom_site_label
_atom_site_type_symbol
_atom_site_fract_x
_atom_site_fract_y
_atom_site_fract_z
_atom_site_U_iso_or_equiv
_atom_site_adp_type
_atom_site_occupancy
_atom_site_site_symmetry_order
_atom_site_calc_flag
_atom_site_refinement_flags_posn
_atom_site_refinement_flags_adp
_atom_site_refinement_flags_occupancy
_atom_site_disorder_assembly
_atom_site_disorder_group
S1 S 0.06442(9) 0.4604(3) 0.1885(3) 0.0660(9) Uani 1 1 d . . . . .
C11 C 0.3678(3) 0.4139(9) 0.4335(7) 0.0433(14) Uani 1 1 d . . . . .
C5 C 0.3122(4) 0.7651(9) 0.2452(8) 0.0482(15) Uani 1 1 d . . . . .
H5 H 0.294223 0.883044 0.183586 0.058 Uiso 1 1 calc R . . . .
C13 C 0.2473(4) 0.2428(10) 0.4140(8) 0.0491(15) Uani 1 1 d . . . . .
H13 H 0.265291 0.123325 0.474165 0.059 Uiso 1 1 calc R . . . .
C3 C 0.1935(4) 0.5970(11) 0.2292(8) 0.0501(15) Uani 1 1 d . . . . .
C10 C 0.3989(3) 0.2405(9) 0.5333(8) 0.0461(14) Uani 1 1 d . . . . .
H10 H 0.370505 0.126591 0.563762 0.055 Uiso 1 1 calc R . . . .
C12 C 0.2941(3) 0.4148(9) 0.3789(7) 0.0452(14) Uani 1 1 d . . . . .
C4 C 0.2664(3) 0.5939(10) 0.2829(7) 0.0449(14) Uani 1 1 d . . . . .
C8 C 0.5144(3) 0.4116(9) 0.5495(7) 0.0421(14) Uani 1 1 d . . . . .
C2 C 0.1546(4) 0.7534(11) 0.1294(9) 0.0547(17) Uani 1 1 d . . . . .
H2 H 0.174702 0.877402 0.087387 0.066 Uiso 1 1 calc R . . . .
C7 C 0.4121(3) 0.5884(9) 0.3971(7) 0.0419(14) Uani 1 1 d . . . . .
C14 C 0.1781(4) 0.2453(11) 0.3639(9) 0.0546(16) Uani 1 1 d . . . . .
H14 H 0.148744 0.132205 0.391877 0.066 Uiso 1 1 calc R . . . .
C6 C 0.3819(3) 0.7622(9) 0.2964(8) 0.0470(15) Uani 1 1 d . . . . .
H6 H 0.410612 0.875061 0.265684 0.056 Uiso 1 1 calc R . . . .
C15 C 0.1506(4) 0.4246(11) 0.2673(9) 0.0546(17) Uani 1 1 d . . . . .
C9 C 0.4678(3) 0.2383(9) 0.5837(8) 0.0468(15) Uani 1 1 d . . . . .
H9 H 0.485786 0.118491 0.643434 0.056 Uiso 1 1 calc R . . . .
C1 C 0.0859(4) 0.7029(14) 0.1024(10) 0.0651(19) Uani 1 1 d . . . . .
H1 H 0.053413 0.791242 0.042718 0.078 Uiso 1 1 calc R . . . .

loop_
_atom_site_aniso_label
_atom_site_aniso_U_11
_atom_site_aniso_U_22
_atom_site_aniso_U_33
_atom_site_aniso_U_23
_atom_site_aniso_U_13
_atom_site_aniso_U_12
S1 0.0543(11) 0.0708(13) 0.0714(14) 0.0005(9) -0.0008(8) -0.0044(7)
C11 0.065(4) 0.030(3) 0.035(3) 0.003(2) 0.007(2) 0.001(2)
C5 0.064(3) 0.033(3) 0.047(3) 0.009(2) 0.006(3) 0.000(2)
C13 0.065(4) 0.036(3) 0.046(3) 0.003(2) 0.005(3) -0.003(2)
C3 0.058(3) 0.043(3) 0.050(4) -0.003(3) 0.008(3) 0.001(3)
C10 0.062(3) 0.031(3) 0.044(3) 0.006(2) 0.004(3) -0.006(2)
C12 0.063(4) 0.032(3) 0.042(3) -0.002(2) 0.009(3) -0.003(2)
C4 0.062(4) 0.036(3) 0.036(3) -0.003(2) 0.005(2) -0.001(2)
C8 0.063(3) 0.029(3) 0.035(3) 0.002(2) 0.008(2) 0.000(2)
C2 0.062(4) 0.046(3) 0.054(4) 0.006(3) -0.003(3) 0.002(3)
C7 0.064(3) 0.030(3) 0.033(3) 0.002(2) 0.009(2) 0.002(2)
C14 0.064(4) 0.045(3) 0.056(4) 0.002(3) 0.011(3) -0.008(3)
C6 0.059(3) 0.030(3) 0.052(4) 0.008(2) 0.006(3) -0.001(2)
C15 0.062(4) 0.048(3) 0.054(4) -0.006(3) 0.007(3) -0.002(3)
C9 0.060(3) 0.032(3) 0.048(3) 0.008(2) 0.006(3) 0.000(2)
C1 0.061(4) 0.071(5) 0.061(4) 0.000(4) -0.009(3) 0.014(3)

loop_
_atom_type_symbol
_atom_type_description
_atom_type_scat_dispersion_real
_atom_type_scat_dispersion_imag
_atom_type_scat_source
C C 0.0181 0.0091 'International Tables Vol C Tables 4.2.6.8 and 6.1.1.4'
H H 0.0000 0.0000 'International Tables Vol C Tables 4.2.6.8 and 6.1.1.4'
S S 0.3331 0.5567 'International Tables Vol C Tables 4.2.6.8 and 6.1.1.4'

loop_
_exptl_crystal_face_index_h
_exptl_crystal_face_index_k
_exptl_crystal_face_index_l
_exptl_crystal_face_perp_dist
-1 -4 0 0.1233
12 0 0 0.0038
-12 0 0 0.0028
2 -4 2 0.1118
-2 4 0 0.0779
1 -3 -3 0.1210
-2 3 -3 0.1250
0 0 5 0.1986

loop_
_geom_angle_atom_site_label_1
_geom_angle_atom_site_label_2
_geom_angle_atom_site_label_3
_geom_angle
_geom_angle_site_symmetry_1
_geom_angle_site_symmetry_3
_geom_angle_publ_flag
C1 S1 C15 90.7(3) . . ?
C10 C11 C12 121.7(5) . . ?
C7 C11 C10 116.9(6) . . ?
C7 C11 C12 121.3(5) . . ?
C6 C5 C4 121.9(5) . . ?
C14 C13 C12 122.9(6) . . ?
C4 C3 C2 129.3(6) . . ?
C15 C3 C4 120.0(6) . . ?
C15 C3 C2 110.6(6) . . ?
C9 C10 C11 121.9(5) . . ?
C13 C12 C11 123.1(5) . . ?
C13 C12 C4 118.1(6) . . ?
C4 C12 C11 118.9(5) . . ?
C5 C4 C3 121.9(6) . . ?
C5 C4 C12 118.9(6) . . ?
C3 C4 C12 119.3(6) . . ?
C7 C8 C8 119.5(7) 3_666 3_666 ?
C9 C8 C8 117.0(7) . 3_666 ?
C9 C8 C7 123.4(5) . 3_666 ?
C1 C2 C3 113.1(7) . . ?
C11 C7 C8 121.6(5) . 3_666 ?
C11 C7 C6 117.6(6) . . ?
C8 C7 C6 120.7(5) 3_666 . ?
C13 C14 C15 118.8(6) . . ?
C5 C6 C7 121.5(6) . . ?
C3 C15 S1 112.3(5) . . ?
C3 C15 C14 120.9(7) . . ?
C14 C15 S1 126.8(6) . . ?
C10 C9 C8 122.8(5) . . ?
C2 C1 S1 113.3(5) . . ?

loop_
_geom_bond_atom_site_label_1
_geom_bond_atom_site_label_2
_geom_bond_distance
_geom_bond_site_symmetry_2
_geom_bond_publ_flag
S1 C15 1.729(8) . ?
S1 C1 1.707(9) . ?
C11 C10 1.439(8) . ?
C11 C12 1.439(9) . ?
C11 C7 1.406(9) . ?
C5 C4 1.414(9) . ?
C5 C6 1.358(9) . ?
C13 C12 1.422(9) . ?
C13 C14 1.350(10) . ?
C3 C4 1.423(9) . ?
C3 C2 1.428(9) . ?
C3 C15 1.384(10) . ?
C10 C9 1.344(10) . ?
C12 C4 1.425(9) . ?
C8 C8 1.436(11) 3_666 ?
C8 C7 1.431(9) 3_666 ?
C8 C9 1.425(9) . ?
C2 C1 1.346(11) . ?
C7 C6 1.440(8) . ?
C14 C15 1.428(10) . ?

loop_
_twin_individual_id
_twin_individual_mass_fraction_refined
1 0.965(3)
2 0.035(3)

loop_
_exptl_oxdiff_crystal_face_indexfrac_h
_exptl_oxdiff_crystal_face_indexfrac_k
_exptl_oxdiff_crystal_face_indexfrac_l
_exptl_oxdiff_crystal_face_x
_exptl_oxdiff_crystal_face_y
_exptl_oxdiff_crystal_face_z
-0.5533 -3.9093 0.2003 0.1984 0.0152 0.9800
12.3383 -0.3058 -0.1176 -0.9693 -0.0767 0.2336
-12.3383 0.3058 0.1176 0.9693 0.0767 -0.2336
1.9337 -3.6637 1.6550 -0.0077 -0.2716 0.9624
-1.9209 3.8674 -0.0518 0.0002 -0.0212 -0.9998
1.3752 -3.2236 -3.1396 0.0148 0.5957 0.8031
-1.8423 3.3303 -2.6959 0.0126 0.4633 -0.8861
0.2979 0.1860 5.4963 -0.0258 -0.9997 0.0042
